data_2210329
loop_
_publ_author_name
'Glidewell, Christopher'
'Low, John N.'
'Skakle, Janet M. S.'
'Wardell, James L.'

_publ_section_title
;
 Hydrogen-bonded chains in
 1-[3-(4-nitrobenzylideneamino)propyl]-2-(4-nitrophenyl)hexahydropyrimidine
 methanol solvate
;
_journal_coeditor_code LH2156
_journal_issue 9
_journal_name_full 'Acta Crystallographica Section E'
_journal_page_first o3844
_journal_page_last o3846
_journal_paper_doi 10.1107/S1600536806031229
_journal_volume 62
_journal_year 2006
_chemical_formula_iupac 'C20 H23 N5 O4, C H4 O'
_chemical_formula_moiety 'C20 H23 N5 O4, C H4 O'
_chemical_formula_sum 'C21 H27 N5 O5'
_chemical_formula_weight 429.48
_chemical_name_systematic
;
1-[3-(4-nitrobenzylideneamino)propyl]-2-(4-nitrophenyl)hexahydropyrimidine
methanol solvate
;
_space_group_IT_number 14
_symmetry_cell_setting monoclinic
_symmetry_space_group_name_Hall '-P 2ybc'
_symmetry_space_group_name_H-M 'P 1 21/c 1'
_atom_sites_solution_hydrogens geom
_atom_sites_solution_primary direct
_atom_sites_solution_secondary difmap
_cell_angle_alpha 90.00
_cell_angle_beta 93.562(5)
_cell_angle_gamma 90.00
_cell_formula_units_Z 4
_cell_length_a 16.9257(16)
_cell_length_b 7.5144(8)
_cell_length_c 16.8911(15)
_cell_measurement_reflns_used 4712
_cell_measurement_temperature 120(2)
_cell_measurement_theta_max 27.49
_cell_measurement_theta_min 2.97
_cell_volume 2144.2(4)
_computing_cell_refinement 'DENZO (Otwinowski & Minor, 1997) and COLLECT'
_computing_data_collection 'COLLECT (Hooft, 1999)'
_computing_data_reduction 'DENZO and COLLECT'
_computing_molecular_graphics 'PLATON (Spek, 2003)'
_computing_publication_material 'SHELXL97 and PRPKAPPA (Ferguson, 1999)'
_computing_structure_refinement 'OSCAIL and SHELXL97 (Sheldrick, 1997)'
_computing_structure_solution 'OSCAIL (McArdle, 2003) and SHELXS97 (Sheldrick, 1997)'
_diffrn_ambient_temperature 120(2)
_diffrn_detector_area_resol_mean 9.091
_diffrn_measured_fraction_theta_full 0.997
_diffrn_measured_fraction_theta_max 0.958
_diffrn_measurement_device_type 'Bruker--Nonius KappaCCD'
_diffrn_measurement_method '\f and \w'
_diffrn_radiation_monochromator graphite
_diffrn_radiation_source 'Bruker-Nonius FR591 rotating anode'
_diffrn_radiation_type 'Mo K\a'
_diffrn_radiation_wavelength 0.71073
_diffrn_reflns_av_R_equivalents 0.0671
_diffrn_reflns_av_sigmaI/netI 0.0690
_diffrn_reflns_limit_h_max 21
_diffrn_reflns_limit_h_min -21
_diffrn_reflns_limit_k_max 9
_diffrn_reflns_limit_k_min -9
_diffrn_reflns_limit_l_max 21
_diffrn_reflns_limit_l_min -21
_diffrn_reflns_number 23793
_diffrn_reflns_theta_full 25.00
_diffrn_reflns_theta_max 27.49
_diffrn_reflns_theta_min 2.97
_diffrn_standards_decay_% 0
_exptl_absorpt_coefficient_mu 0.097
_exptl_absorpt_correction_T_max 0.994
_exptl_absorpt_correction_T_min 0.965
_exptl_absorpt_correction_type multi-scan
_exptl_absorpt_process_details '(SADABS; Sheldrick, 2003)'
_exptl_crystal_colour colourless
_exptl_crystal_density_diffrn 1.330
_exptl_crystal_density_method 'not measured'
_exptl_crystal_description plate
_exptl_crystal_F_000 912
_exptl_crystal_size_max 0.24
_exptl_crystal_size_mid 0.22
_exptl_crystal_size_min 0.06
_refine_diff_density_max 0.255
_refine_diff_density_min -0.266
_refine_ls_extinction_method none
_refine_ls_goodness_of_fit_ref 1.075
_refine_ls_hydrogen_treatment constr
_refine_ls_matrix_type full
_refine_ls_number_parameters 282
_refine_ls_number_reflns 4712
_refine_ls_number_restraints 0
_refine_ls_restrained_S_all 1.075
_refine_ls_R_factor_all 0.1320
_refine_ls_R_factor_gt 0.0833
_refine_ls_shift/su_max 0.000
_refine_ls_shift/su_mean 0.000
_refine_ls_structure_factor_coef Fsqd
_refine_ls_weighting_details 'w=1/[\s^2^(Fo^2^)+(0.0907P)^2^+2.3771P] where P=(Fo^2^+2Fc^2^)/3'
_refine_ls_weighting_scheme calc
_refine_ls_wR_factor_gt 0.1990
_refine_ls_wR_factor_ref 0.2218
_reflns_number_gt 3010
_reflns_number_total 4712
_reflns_threshold_expression I>2\s(I)
_cod_data_source_file lh2156.cif
_cod_data_source_block I
_cod_original_sg_symbol_H-M 'P 21/c'
_cod_database_code 2210329
_cod_database_fobs_code 2210329

loop_
_symmetry_equiv_pos_as_xyz
'x, y, z'
'-x, y+1/2, -z+1/2'
'-x, -y, -z'
'x, -y+1/2, z+1/2'

loop_
_atom_site_type_symbol
_atom_site_label
_atom_site_fract_x
_atom_site_fract_y
_atom_site_fract_z
_atom_site_U_iso_or_equiv
_atom_site_adp_type
_atom_site_calc_flag
_atom_site_refinement_flags
_atom_site_occupancy
N N11 0.69996(16) 0.7976(3) 0.78891(14) 0.0335(6) Uani d . 1
C C12 0.6536(2) 0.6328(4) 0.79664(18) 0.0355(7) Uani d . 1
N N13 0.56828(16) 0.6657(4) 0.80368(14) 0.0365(6) Uani d . 1
C C14 0.5462(2) 0.7841(5) 0.8710(2) 0.0425(8) Uani d . 1
C C15 0.5936(2) 0.9548(4) 0.8681(2) 0.0414(8) Uani d . 1
C C16 0.6811(2) 0.9101(5) 0.85906(19) 0.0410(8) Uani d . 1
C C21 0.66947(18) 0.5087(4) 0.72645(18) 0.0321(7) Uani d . 1
C C22 0.6821(2) 0.5720(4) 0.64863(19) 0.0382(8) Uani d . 1
C C23 0.6931(2) 0.4561(4) 0.58592(19) 0.0372(8) Uani d . 1
C C24 0.69164(18) 0.2744(4) 0.60064(18) 0.0337(7) Uani d . 1
N N24 0.70510(17) 0.1503(4) 0.53407(16) 0.0401(7) Uani d . 1
O O21 0.70457(17) 0.2086(3) 0.46651(14) 0.0541(7) Uani d . 1
O O22 0.71752(17) -0.0070(3) 0.54932(15) 0.0554(7) Uani d . 1
C C25 0.67844(19) 0.2069(4) 0.67673(18) 0.0361(8) Uani d . 1
C C26 0.66765(19) 0.3263(4) 0.73860(19) 0.0360(7) Uani d . 1
C C17 0.78529(19) 0.7628(4) 0.78205(18) 0.0371(8) Uani d . 1
C C18 0.8327(2) 0.9140(4) 0.74341(18) 0.0369(8) Uani d . 1
C C19 0.91819(19) 0.8602(4) 0.72293(18) 0.0361(8) Uani d . 1
N N37 0.92010(16) 0.7556(4) 0.64971(14) 0.0349(6) Uani d . 1
C C37 0.91861(18) 0.5874(4) 0.65696(17) 0.0326(7) Uani d . 1
C C31 0.91118(18) 0.4678(4) 0.58863(18) 0.0314(7) Uani d . 1
C C32 0.89958(19) 0.5339(4) 0.51321(18) 0.0363(8) Uani d . 1
C C33 0.89443(19) 0.4196(4) 0.45034(18) 0.0364(8) Uani d . 1
C C34 0.90149(19) 0.2380(4) 0.46366(18) 0.0352(7) Uani d . 1
N N34 0.89963(17) 0.1166(4) 0.39599(16) 0.0413(7) Uani d . 1
O O31 0.88460(16) 0.1784(3) 0.33098(14) 0.0533(7) Uani d . 1
O O32 0.91459(16) -0.0409(3) 0.40567(14) 0.0501(7) Uani d . 1
C C35 0.91109(19) 0.1676(4) 0.53764(18) 0.0368(8) Uani d . 1
C C36 0.9155(2) 0.2852(4) 0.60029(18) 0.0364(8) Uani d . 1
O O41 0.48091(17) 0.3626(4) 0.83431(13) 0.0549(7) Uani d . 1
C C41 0.4785(2) 0.3418(5) 0.91697(19) 0.0470(9) Uani d . 1
H H12 0.6741 0.5718 0.8464 0.043 Uiso calc R 1
H H13 0.5565 0.7186 0.7580 0.044 Uiso d . 1
H H14A 0.5579 0.7232 0.9224 0.051 Uiso calc R 1
H H14E 0.4889 0.8112 0.8658 0.051 Uiso calc R 1
H H15E 0.5882 1.0236 0.9175 0.050 Uiso calc R 1
H H15A 0.5732 1.0285 0.8228 0.050 Uiso calc R 1
H H16E 0.7106 1.0234 0.8560 0.049 Uiso calc R 1
H H16A 0.7016 0.8480 0.9078 0.049 Uiso calc R 1
H H22 0.6830 0.6966 0.6393 0.046 Uiso calc R 1
H H23 0.7014 0.5003 0.5344 0.045 Uiso calc R 1
H H25 0.6769 0.0822 0.6857 0.043 Uiso calc R 1
H H26 0.6589 0.2816 0.7899 0.043 Uiso calc R 1
H H17A 0.7908 0.6529 0.7505 0.044 Uiso calc R 1
H H17B 0.8098 0.7398 0.8358 0.044 Uiso calc R 1
H H18A 0.8362 1.0169 0.7801 0.044 Uiso calc R 1
H H18B 0.8029 0.9529 0.6941 0.044 Uiso calc R 1
H H19A 0.9501 0.9695 0.7174 0.043 Uiso calc R 1
H H19B 0.9430 0.7901 0.7675 0.043 Uiso calc R 1
H H37 0.9225 0.5374 0.7087 0.039 Uiso calc R 1
H H32 0.8951 0.6586 0.5047 0.044 Uiso calc R 1
H H33 0.8861 0.4641 0.3978 0.044 Uiso calc R 1
H H35 0.9146 0.0427 0.5458 0.044 Uiso calc R 1
H H36 0.9217 0.2401 0.6529 0.044 Uiso calc R 1
H H41 0.5084 0.4521 0.8246 0.082 Uiso calc R 1
H H41A 0.5324 0.3468 0.9416 0.070 Uiso calc R 1
H H41B 0.4546 0.2267 0.9285 0.070 Uiso calc R 1
H H41C 0.4467 0.4376 0.9383 0.070 Uiso calc R 1

loop_
_atom_site_aniso_label
_atom_site_aniso_U_11
_atom_site_aniso_U_22
_atom_site_aniso_U_33
_atom_site_aniso_U_12
_atom_site_aniso_U_13
_atom_site_aniso_U_23
N11 0.0414(16) 0.0280(13) 0.0304(13) 0.0010(11) -0.0047(11) -0.0028(11)
C12 0.046(2) 0.0285(16) 0.0307(16) 0.0003(14) -0.0052(14) 0.0003(13)
N13 0.0436(17) 0.0369(15) 0.0283(13) -0.0024(12) -0.0029(11) 0.0002(11)
C14 0.047(2) 0.042(2) 0.0385(18) 0.0011(16) 0.0017(15) -0.0037(15)
C15 0.051(2) 0.0357(18) 0.0363(18) 0.0028(16) -0.0034(15) -0.0036(14)
C16 0.050(2) 0.0350(18) 0.0368(18) -0.0008(15) -0.0076(15) -0.0048(14)
C21 0.0309(17) 0.0290(16) 0.0359(17) -0.0018(13) -0.0030(13) -0.0017(13)
C22 0.046(2) 0.0283(16) 0.0392(18) -0.0025(14) -0.0070(14) 0.0024(14)
C23 0.043(2) 0.0332(17) 0.0339(17) -0.0022(15) -0.0069(14) 0.0041(14)
C24 0.0312(17) 0.0337(17) 0.0352(17) 0.0004(14) -0.0040(13) -0.0038(13)
N24 0.0416(17) 0.0378(17) 0.0399(16) -0.0021(13) -0.0048(12) -0.0063(13)
O21 0.075(2) 0.0521(16) 0.0337(13) 0.0006(13) -0.0099(12) -0.0052(11)
O22 0.076(2) 0.0350(14) 0.0543(16) 0.0012(13) 0.0004(13) -0.0072(12)
C25 0.0399(19) 0.0288(17) 0.0390(18) -0.0004(14) -0.0018(14) 0.0013(14)
C26 0.0394(19) 0.0341(17) 0.0339(17) -0.0003(14) -0.0014(13) 0.0049(14)
C17 0.043(2) 0.0350(17) 0.0316(16) 0.0015(15) -0.0112(14) -0.0033(13)
C18 0.045(2) 0.0315(16) 0.0326(17) 0.0003(14) -0.0106(14) -0.0031(13)
C19 0.0416(19) 0.0299(17) 0.0355(17) -0.0041(14) -0.0093(14) -0.0013(13)
N37 0.0375(16) 0.0334(14) 0.0328(14) -0.0014(12) -0.0070(11) 0.0008(11)
C37 0.0340(18) 0.0352(17) 0.0278(15) 0.0004(14) -0.0048(12) 0.0014(13)
C31 0.0293(17) 0.0317(16) 0.0326(16) -0.0010(13) -0.0038(12) -0.0002(13)
C32 0.0424(19) 0.0315(17) 0.0341(17) 0.0024(14) -0.0067(14) 0.0022(13)
C33 0.0408(19) 0.0369(18) 0.0305(16) 0.0010(15) -0.0066(13) 0.0036(14)
C34 0.0346(18) 0.0364(17) 0.0335(17) 0.0004(14) -0.0062(13) -0.0052(14)
N34 0.0411(17) 0.0418(17) 0.0395(16) 0.0014(13) -0.0092(12) -0.0057(13)
O31 0.0747(19) 0.0465(15) 0.0362(13) 0.0094(13) -0.0169(12) -0.0056(11)
O32 0.0640(17) 0.0321(13) 0.0517(15) 0.0057(12) -0.0165(12) -0.0101(11)
C35 0.0406(19) 0.0282(16) 0.0404(18) -0.0015(14) -0.0070(14) 0.0013(14)
C36 0.0420(19) 0.0351(18) 0.0311(16) 0.0023(14) -0.0058(13) 0.0033(13)
O41 0.0740(19) 0.0543(17) 0.0351(13) -0.0267(14) -0.0079(12) 0.0017(11)
C41 0.054(2) 0.047(2) 0.0388(19) -0.0026(18) -0.0050(16) 0.0022(16)

loop_
_atom_type_symbol
_atom_type_description
_atom_type_scat_dispersion_real
_atom_type_scat_dispersion_imag
_atom_type_scat_source
C C 0.0033 0.0016 'International Tables Vol C Tables 4.2.6.8 and 6.1.1.4'
H H 0.0000 0.0000 'International Tables Vol C Tables 4.2.6.8 and 6.1.1.4'
N N 0.0061 0.0033 'International Tables Vol C Tables 4.2.6.8 and 6.1.1.4'
O O 0.0106 0.0060 'International Tables Vol C Tables 4.2.6.8 and 6.1.1.4'

loop_
_geom_angle_atom_site_label_1
_geom_angle_atom_site_label_2
_geom_angle_atom_site_label_3
_geom_angle
_geom_angle_publ_flag
C12 N11 C17 112.7(2) no
C12 N11 C16 105.2(2) no
C17 N11 C16 114.6(2) no
N11 C12 N13 113.2(2) no
N11 C12 C21 108.6(2) no
N13 C12 C21 112.4(2) no
N11 C12 H12 107.5 no
N13 C12 H12 107.5 no
C21 C12 H12 107.5 no
C12 N13 C14 116.7(2) no
C12 N13 H13 100.1 no
C14 N13 H13 109.9 no
N13 C14 C15 108.5(3) no
N13 C14 H14A 110.0 no
C15 C14 H14A 110.0 no
N13 C14 H14E 110.0 no
C15 C14 H14E 110.0 no
H14A C14 H14E 108.4 no
C14 C15 C16 109.5(3) no
C14 C15 H15E 109.8 no
C16 C15 H15E 109.8 no
C14 C15 H15A 109.8 no
C16 C15 H15A 109.8 no
H15E C15 H15A 108.2 no
N11 C16 C15 117.0(3) no
N11 C16 H16E 108.0 no
C15 C16 H16E 108.0 no
N11 C16 H16A 108.0 no
C15 C16 H16A 108.0 no
H16E C16 H16A 107.3 no
C26 C21 C22 118.1(3) no
C26 C21 C12 118.4(3) no
C22 C21 C12 123.3(3) no
C23 C22 C21 121.9(3) no
C23 C22 H22 119.1 no
C21 C22 H22 119.1 no
C24 C23 C22 118.3(3) no
C24 C23 H23 120.9 no
C22 C23 H23 120.9 no
C23 C24 C25 121.4(3) no
C23 C24 N24 118.4(3) no
C25 C24 N24 120.2(3) no
O21 N24 O22 122.2(3) no
O21 N24 C24 119.2(3) no
O22 N24 C24 118.5(3) no
C26 C25 C24 119.0(3) no
C26 C25 H25 120.5 no
C24 C25 H25 120.5 no
C21 C26 C25 121.2(3) no
C21 C26 H26 119.4 no
C25 C26 H26 119.4 no
N11 C17 C18 115.8(3) no
N11 C17 H17A 108.3 no
C18 C17 H17A 108.3 no
N11 C17 H17B 108.3 no
C18 C17 H17B 108.3 no
H17A C17 H17B 107.4 no
C17 C18 C19 114.4(3) no
C17 C18 H18A 108.7 no
C19 C18 H18A 108.7 no
C17 C18 H18B 108.7 no
C19 C18 H18B 108.7 no
H18A C18 H18B 107.6 no
N37 C19 C18 113.2(2) no
N37 C19 H19A 108.9 no
C18 C19 H19A 108.9 no
N37 C19 H19B 108.9 no
C18 C19 H19B 108.9 no
H19A C19 H19B 107.7 no
C37 N37 C19 116.8(3) no
N37 C37 C31 122.5(3) no
N37 C37 H37 118.8 no
C31 C37 H37 118.8 no
C32 C31 C36 119.6(3) no
C32 C31 C37 120.8(3) no
C36 C31 C37 119.6(3) no
C33 C32 C31 119.6(3) no
C33 C32 H32 120.2 no
C31 C32 H32 120.2 no
C32 C33 C34 119.5(3) no
C32 C33 H33 120.2 no
C34 C33 H33 120.2 no
C35 C34 C33 122.5(3) no
C35 C34 N34 118.2(3) no
C33 C34 N34 119.3(3) no
O31 N34 O32 121.8(3) no
O31 N34 C34 117.8(3) no
O32 N34 C34 120.5(3) no
C34 C35 C36 117.1(3) no
C34 C35 H35 121.5 no
C36 C35 H35 121.5 no
C35 C36 C31 121.7(3) no
C35 C36 H36 119.1 no
C31 C36 H36 119.1 no
C41 O41 H41 109.5 no
O41 C41 H41A 109.5 no
O41 C41 H41B 109.5 no
H41A C41 H41B 109.5 no
O41 C41 H41C 109.5 no
H41A C41 H41C 109.5 no
H41B C41 H41C 109.5 no

loop_
_geom_bond_atom_site_label_1
_geom_bond_atom_site_label_2
_geom_bond_distance
_geom_bond_publ_flag
N11 C12 1.476(4) no
N11 C17 1.479(4) no
N11 C16 1.506(4) no
C12 N13 1.477(4) no
C12 C21 1.545(4) no
C12 H12 1.00 no
N13 C14 1.509(4) no
N13 H13 0.88 no
C14 C15 1.515(5) no
C14 H14A 0.99 no
C14 H14E 0.99 no
C15 C16 1.535(5) no
C15 H15E 0.99 no
C15 H15A 0.99 no
C16 H16E 0.99 no
C16 H16A 0.99 no
C21 C26 1.387(4) no
C21 C22 1.426(4) no
C22 C23 1.392(5) no
C22 H22 0.95 no
C23 C24 1.389(4) no
C23 H23 0.95 no
C24 C25 1.412(4) no
C24 N24 1.489(4) no
N24 O21 1.222(3) no
N24 O22 1.225(4) no
C25 C26 1.398(4) no
C25 H25 0.95 no
C26 H26 0.95 no
C17 C18 1.557(5) no
C17 H17A 0.99 no
C17 H17B 0.99 no
C18 C19 1.562(5) no
C18 H18A 0.99 no
C18 H18B 0.99 no
C19 N37 1.468(4) no
C19 H19A 0.99 no
C19 H19B 0.99 no
N37 C37 1.270(4) no
C37 C31 1.462(4) no
C37 H37 0.95 no
C31 C32 1.370(4) no
C31 C36 1.387(4) no
C32 C33 1.364(4) no
C32 H32 0.95 no
C33 C34 1.387(5) no
C33 H33 0.95 no
C34 C35 1.357(4) no
C34 N34 1.461(4) no
N34 O31 1.205(3) no
N34 O32 1.219(4) no
C35 C36 1.377(4) no
C35 H35 0.95 no
C36 H36 0.95 no
O41 C41 1.408(4) no
O41 H41 0.84 no
C41 H41A 0.98 no
C41 H41B 0.98 no
C41 H41C 0.98 no

loop_
_geom_hbond_atom_site_label_D
_geom_hbond_atom_site_label_H
_geom_hbond_atom_site_label_A
_geom_hbond_site_symmetry_A
_geom_hbond_distance_DH
_geom_hbond_distance_HA
_geom_hbond_distance_DA
_geom_hbond_angle_DHA
_geom_hbond_publ_flag
O41 H41 N13 . 0.84 1.94 2.782(4) 178 y
N13 H13 O41 2_656 0.88 1.97 2.841(3) 171 y
C17 H17B O32 4_555 0.99 2.55 3.371(4) 140 y
C18 H18A O31 4_565 0.99 2.56 3.490(4) 156 y

loop_
_geom_torsion_atom_site_label_1
_geom_torsion_atom_site_label_2
_geom_torsion_atom_site_label_3
_geom_torsion_atom_site_label_4
_geom_torsion
_geom_torsion_publ_flag
C17 N11 C12 N13 179.9(2) no
C16 N11 C12 N13 54.4(3) no
C17 N11 C12 C21 -54.6(3) no
C16 N11 C12 C21 179.9(2) no
N11 C12 N13 C14 -57.0(3) no
C21 C12 N13 C14 179.4(3) no
C12 N13 C14 C15 51.6(4) no
N13 C14 C15 C16 -48.2(3) no
C12 N11 C16 C15 -57.2(3) no
C17 N11 C16 C15 178.5(3) no
C14 C15 C16 N11 56.5(4) no
N11 C12 C21 C26 148.1(3) no
N13 C12 C21 C26 -85.9(3) no
N11 C12 C21 C22 -35.1(4) no
N13 C12 C21 C22 90.9(4) no
C26 C21 C22 C23 -0.5(5) no
C12 C21 C22 C23 -177.4(3) no
C21 C22 C23 C24 -0.1(5) no
C22 C23 C24 C25 0.8(5) no
C22 C23 C24 N24 -178.7(3) no
C23 C24 N24 O21 -11.4(4) no
C25 C24 N24 O21 169.1(3) no
C23 C24 N24 O22 167.5(3) no
C25 C24 N24 O22 -12.0(4) no
C23 C24 C25 C26 -0.8(5) no
N24 C24 C25 C26 178.6(3) no
C22 C21 C26 C25 0.5(5) no
C12 C21 C26 C25 177.5(3) no
C24 C25 C26 C21 0.2(5) no
C12 N11 C17 C18 158.3(2) no
C16 N11 C17 C18 -81.5(3) no
N11 C17 C18 C19 -169.4(2) no
C17 C18 C19 N37 78.9(3) no
C18 C19 N37 C37 -92.4(3) no
C19 N37 C37 C31 172.9(3) no
N37 C37 C31 C32 -4.9(5) no
N37 C37 C31 C36 175.5(3) no
C36 C31 C32 C33 -1.6(5) no
C37 C31 C32 C33 178.7(3) no
C31 C32 C33 C34 -0.4(5) no
C32 C33 C34 C35 2.0(5) no
C32 C33 C34 N34 -177.2(3) no
C35 C34 N34 O31 174.0(3) no
C33 C34 N34 O31 -6.8(5) no
C35 C34 N34 O32 -7.5(5) no
C33 C34 N34 O32 171.7(3) no
C33 C34 C35 C36 -1.5(5) no
N34 C34 C35 C36 177.7(3) no
C34 C35 C36 C31 -0.6(5) no
C32 C31 C36 C35 2.2(5) no
C37 C31 C36 C35 -178.1(3) no
